data_4033970
loop_
_publ_author_name
'Fujii, Kohei'
'Ito, Shigekazu'
'Mikami, Koichi'

_publ_section_title
;
 Synthetic Methodologies for Perfluoroaryl-Substituted
 (Diaryl)methylphosphonates, -Phosphinates via S<sub>N</sub>Ar Reaction.
;
_journal_issue 19
_journal_name_full 'The Journal of organic chemistry'
_journal_page_first 12281
_journal_page_last 12291
_journal_paper_doi 10.1021/acs.joc.9b01402
_journal_volume 84
_journal_year 2019
_chemical_absolute_configuration rm
_chemical_formula_sum 'C37 H15 F16 O2 P'
_chemical_formula_weight 826.46
_space_group_crystal_system monoclinic
_space_group_IT_number 4
_space_group_name_Hall 'P 2yb'
_space_group_name_H-M_alt 'P 1 21 1'
_atom_sites_solution_hydrogens mixed
_audit_creation_method SHELXL-2014/7
_cell_angle_alpha 90
_cell_angle_beta 107.408(3)
_cell_angle_gamma 90
_cell_formula_units_Z 2
_cell_length_a 12.8387(14)
_cell_length_b 8.7580(10)
_cell_length_c 15.1578(18)
_cell_measurement_reflns_used 326
_cell_measurement_temperature 158(2)
_cell_measurement_theta_max 27.484
_cell_measurement_theta_min 3.200
_cell_volume 1626.3(3)
_computing_structure_refinement 'SHELXL-2014/7 (Sheldrick, 2014)'
_diffrn_ambient_temperature 158(2)
_diffrn_measured_fraction_theta_full 0.995
_diffrn_measured_fraction_theta_max 0.993
_diffrn_measurement_device_type Raxis-Rapid
_diffrn_radiation_type MoK\a
_diffrn_radiation_wavelength 0.71075
_diffrn_reflns_av_R_equivalents 0.0535
_diffrn_reflns_av_unetI/netI 0.0721
_diffrn_reflns_Laue_measured_fraction_full 0.995
_diffrn_reflns_Laue_measured_fraction_max 0.993
_diffrn_reflns_limit_h_max 16
_diffrn_reflns_limit_h_min -16
_diffrn_reflns_limit_k_max 11
_diffrn_reflns_limit_k_min -10
_diffrn_reflns_limit_l_max 19
_diffrn_reflns_limit_l_min -19
_diffrn_reflns_number 15609
_diffrn_reflns_point_group_measured_fraction_full 0.960
_diffrn_reflns_point_group_measured_fraction_max 0.940
_diffrn_reflns_theta_full 25.242
_diffrn_reflns_theta_max 27.484
_diffrn_reflns_theta_min 3.200
_exptl_absorpt_coefficient_mu 0.213
_exptl_absorpt_correction_T_max 0.981
_exptl_absorpt_correction_T_min 0.950
_exptl_absorpt_correction_type empirical
_exptl_crystal_colour colorless
_exptl_crystal_density_diffrn 1.688
_exptl_crystal_description platelet
_exptl_crystal_F_000 824
_exptl_crystal_size_max 0.270
_exptl_crystal_size_mid 0.200
_exptl_crystal_size_min 0.090
_refine_diff_density_max 0.633
_refine_diff_density_min -0.530
_refine_diff_density_rms 0.070
_refine_ls_abs_structure_details
;
 Flack x determined using 1458 quotients [(I+)-(I-)]/[(I+)+(I-)]
 (Parsons, Flack and Wagner, Acta Cryst. B69 (2013) 249-259).
;
_refine_ls_abs_structure_Flack -0.03(10)
_refine_ls_extinction_method none
_refine_ls_goodness_of_fit_ref 1.097
_refine_ls_hydrogen_treatment mixed
_refine_ls_matrix_type full
_refine_ls_number_parameters 553
_refine_ls_number_reflns 7012
_refine_ls_number_restraints 1
_refine_ls_restrained_S_all 1.097
_refine_ls_R_factor_all 0.1030
_refine_ls_R_factor_gt 0.0576
_refine_ls_shift/su_max 0.000
_refine_ls_shift/su_mean 0.000
_refine_ls_structure_factor_coef Fsqd
_refine_ls_weighting_details 'w=1/[\s^2^(Fo^2^)+(0.1000P)^2^] where P=(Fo^2^+2Fc^2^)/3'
_refine_ls_weighting_scheme calc
_refine_ls_wR_factor_gt 0.1461
_refine_ls_wR_factor_ref 0.1901
_reflns_Friedel_coverage 0.777
_reflns_Friedel_fraction_full 0.919
_reflns_Friedel_fraction_max 0.880
_reflns_number_gt 4702
_reflns_number_total 7012
_reflns_threshold_expression 'I > 2\s(I)'
_cod_data_source_file jo9b01402_si_002.cif
_cod_data_source_block Fujii
_cod_depositor_comments
;
The following automatic conversions were performed:

data item '_exptl_absorpt_correction_type' value 'Empirical' was
changed to 'empirical' in accordance with the
/home/data/users/saulius/crontab/automatic-downloads/current/ACS/lib/dictionaries/cif_core.dic
dictionary named 'cif_core.dic' version 2.4.2 last updated on
2011-04-26.

Automatic conversion script
Id: cif_fix_values 6909 2019-04-08 15:41:33Z antanas 
;
_cod_original_sg_symbol_H-M 'P 21'
_cod_database_code 4033970
_shelx_shelxl_version_number 2014/7
_shelx_space_group_comment
;
The symmetry employed for this shelxl refinement is uniquely defined
by the following loop, which should always be used as a source of
symmetry information in preference to the above space-group names.
They are only intended as comments.
;
_shelx_estimated_absorpt_t_min 0.945
_shelx_estimated_absorpt_t_max 0.981

loop_
_space_group_symop_operation_xyz
'x, y, z'
'-x, y+1/2, -z'

loop_
_atom_site_label
_atom_site_type_symbol
_atom_site_fract_x
_atom_site_fract_y
_atom_site_fract_z
_atom_site_U_iso_or_equiv
_atom_site_adp_type
_atom_site_occupancy
_atom_site_site_symmetry_order
_atom_site_calc_flag
_atom_site_refinement_flags_posn
_atom_site_refinement_flags_adp
P1 P 0.33309(14) 0.5735(2) 0.85500(12) 0.0459(4) Uani 1 1 d . .
F2 F 0.3803(3) 0.8561(4) 0.8519(3) 0.0470(9) Uani 1 1 d . .
F6 F 0.3935(3) 0.2506(5) 0.6330(3) 0.0467(9) Uani 1 1 d . .
F13 F 0.5603(3) 0.9349(4) 0.7798(3) 0.0470(9) Uani 1 1 d . .
F12 F 0.7750(3) 0.9487(5) 0.8513(3) 0.0550(11) Uani 1 1 d . .
F10 F 0.5515(3) 0.5314(5) 0.9849(3) 0.0524(10) Uani 1 1 d . .
F5 F 0.2349(3) 0.1769(5) 0.4893(3) 0.0555(11) Uani 1 1 d . .
F11 F 0.7623(4) 0.5465(5) 1.0558(3) 0.0591(11) Uani 1 1 d . .
F1 F 0.3586(4) 0.2829(5) 0.8732(3) 0.0552(11) Uani 1 1 d . .
F3 F 0.1428(4) 0.3533(6) 0.7982(3) 0.0627(12) Uani 1 1 d . .
O2 O 0.2218(4) 0.6290(6) 0.7838(4) 0.0514(12) Uani 1 1 d . .
F16 F 0.9266(4) 0.8999(6) 1.0339(3) 0.0726(15) Uani 1 1 d . .
O1 O 0.3328(4) 0.5598(7) 0.9505(3) 0.0554(13) Uani 1 1 d . .
F4 F -0.0172(4) 0.2594(8) 0.6581(4) 0.0840(17) Uani 1 1 d . .
F15 F 0.9479(4) 0.7532(9) 0.9288(4) 0.0887(19) Uani 1 1 d . .
F14 F 0.9448(4) 0.6608(7) 1.0578(4) 0.0898(18) Uani 1 1 d . .
F7 F -0.0745(4) 0.1131(9) 0.5026(4) 0.104(2) Uani 1 1 d . .
C27 C 0.4161(4) 0.5970(7) 0.5822(4) 0.0325(12) Uani 1 1 d . .
C18 C 0.4431(4) 0.6028(7) 0.6826(4) 0.0335(13) Uani 1 1 d . .
C28 C 0.5174(5) 0.4878(7) 0.7434(4) 0.0325(12) Uani 1 1 d . .
C9 C 0.2926(5) 0.2693(8) 0.6396(4) 0.0401(14) Uani 1 1 d . .
C26 C 0.4626(5) 0.4878(7) 0.5361(4) 0.0348(13) Uani 1 1 d . .
C37 C 0.6312(5) 0.4889(7) 0.7495(4) 0.0362(13) Uani 1 1 d . .
C32 C 0.7027(5) 0.3820(8) 0.8079(4) 0.0409(14) Uani 1 1 d . .
C15 C 0.7216(5) 0.8443(8) 0.8858(4) 0.0415(15) Uani 1 1 d . .
C22 C 0.3426(5) 0.7057(7) 0.5292(4) 0.0373(13) Uani 1 1 d . .
C36 C 0.6770(5) 0.5983(8) 0.7026(4) 0.0378(14) Uani 1 1 d . .
H36 H 0.628(5) 0.687(7) 0.667(4) 0.024(14) Uiso 1 1 d . .
C14 C 0.7767(5) 0.7477(8) 0.9556(4) 0.0432(15) Uani 1 1 d . .
C12 C 0.6027(5) 0.6360(8) 0.9492(4) 0.0386(14) Uani 1 1 d . .
C23 C 0.3157(6) 0.7011(8) 0.4311(4) 0.0443(15) Uani 1 1 d . .
C19 C 0.3988(5) 0.7188(7) 0.7222(4) 0.0355(13) Uani 1 1 d . .
F9 F 0.0412(5) 0.0538(11) 0.4381(5) 0.136(4) Uani 1 1 d . .
C16 C 0.6087(5) 0.8358(7) 0.8482(4) 0.0377(13) Uani 1 1 d . .
C31 C 0.6608(6) 0.2773(9) 0.8607(5) 0.0487(17) Uani 1 1 d . .
H31 H 0.709(5) 0.205(8) 0.903(4) 0.038(17) Uiso 1 1 d . .
C25 C 0.4361(6) 0.4887(8) 0.4411(4) 0.0426(15) Uani 1 1 d . .
C30 C 0.5537(6) 0.2797(9) 0.8562(5) 0.0480(17) Uani 1 1 d . .
H30 H 0.524(5) 0.218(8) 0.895(4) 0.033(16) Uiso 1 1 d . .
C3 C 0.4250(5) 0.7225(8) 0.8269(4) 0.0395(14) Uani 1 1 d . .
C13 C 0.7169(6) 0.6433(8) 0.9867(4) 0.0440(15) Uani 1 1 d . .
C29 C 0.4811(5) 0.3862(7) 0.7989(4) 0.0374(13) Uani 1 1 d . .
C24 C 0.3615(6) 0.5960(8) 0.3886(4) 0.0453(16) Uani 1 1 d . .
C11 C 0.5466(5) 0.7288(8) 0.8777(4) 0.0384(14) Uani 1 1 d . .
C4 C 0.2746(5) 0.3280(7) 0.7193(4) 0.0390(14) Uani 1 1 d . .
C21 C 0.2988(5) 0.8191(8) 0.5744(5) 0.0445(15) Uani 1 1 d . .
H21 H 0.249(5) 0.899(8) 0.531(4) 0.038(18) Uiso 1 1 d . .
C35 C 0.7882(5) 0.5993(10) 0.7138(5) 0.0475(17) Uani 1 1 d . .
H35 H 0.810(5) 0.685(7) 0.682(4) 0.022(14) Uiso 1 1 d . .
C8 C 0.2082(6) 0.2208(8) 0.5652(5) 0.0476(16) Uani 1 1 d . .
C20 C 0.3258(5) 0.8269(8) 0.6686(5) 0.0441(15) Uani 1 1 d . .
C17 C 0.8992(6) 0.7642(11) 0.9935(6) 0.061(2) Uani 1 1 d . .
C33 C 0.8151(6) 0.3827(10) 0.8153(5) 0.0543(19) Uani 1 1 d . .
H33 H 0.859(6) 0.296(9) 0.859(5) 0.045(19) Uiso 1 1 d . .
C2 C 0.3639(6) 0.3851(8) 0.8033(4) 0.0407(14) Uani 1 1 d . .
C34 C 0.8566(6) 0.4878(10) 0.7702(5) 0.0525(19) Uani 1 1 d . .
C7 C 0.1014(6) 0.2161(9) 0.5664(5) 0.0535(18) Uani 1 1 d . .
C5 C 0.1684(6) 0.3161(9) 0.7216(5) 0.0498(17) Uani 1 1 d . .
F8 F -0.0224(9) 0.2781(12) 0.4242(5) 0.188(5) Uani 1 1 d . .
C10 C 0.0120(8) 0.1664(14) 0.4840(7) 0.083(3) Uani 1 1 d . .
C6 C 0.0849(6) 0.2630(10) 0.6485(6) 0.0573(19) Uani 1 1 d . .
C1 C 0.1439(7) 0.7108(12) 0.8193(7) 0.073(3) Uani 1 1 d . .
H1 H 0.0796 0.7377 0.7678 0.110 Uiso 1 1 calc R U
H1A H 0.1219 0.6456 0.8631 0.110 Uiso 1 1 calc R U
H1B H 0.1780 0.8040 0.8507 0.110 Uiso 1 1 calc R U
H1C H 0.517(5) 0.415(7) 0.573(4) 0.020(13) Uiso 1 1 d . .
H1D H 0.357(5) 0.588(8) 0.320(5) 0.038(17) Uiso 1 1 d . .
H1E H 0.298(6) 0.891(9) 0.702(5) 0.05(2) Uiso 1 1 d . .
H1F H 0.263(5) 0.783(9) 0.387(4) 0.042(18) Uiso 1 1 d . .
H1G H 0.486(8) 0.425(12) 0.415(6) 0.07(3) Uiso 1 1 d . .
H1H H 0.938(7) 0.503(10) 0.781(6) 0.07(2) Uiso 1 1 d . .

loop_
_atom_site_aniso_label
_atom_site_aniso_U_11
_atom_site_aniso_U_22
_atom_site_aniso_U_33
_atom_site_aniso_U_23
_atom_site_aniso_U_13
_atom_site_aniso_U_12
P1 0.0475(9) 0.0487(11) 0.0464(9) -0.0108(8) 0.0216(8) -0.0088(8)
F2 0.049(2) 0.041(2) 0.053(2) -0.0172(18) 0.0179(18) 0.0027(17)
F6 0.048(2) 0.045(2) 0.050(2) -0.0081(18) 0.0200(17) -0.0057(17)
F13 0.051(2) 0.040(2) 0.0446(19) 0.0046(17) 0.0065(17) -0.0048(17)
F12 0.051(2) 0.058(3) 0.057(2) -0.002(2) 0.0177(19) -0.019(2)
F10 0.067(3) 0.049(2) 0.0416(19) 0.0027(18) 0.0175(19) -0.0104(19)
F5 0.067(3) 0.059(3) 0.0416(19) -0.017(2) 0.0183(18) -0.003(2)
F11 0.063(3) 0.058(3) 0.047(2) 0.007(2) 0.0030(19) 0.007(2)
F1 0.074(3) 0.053(3) 0.042(2) 0.0102(19) 0.0230(19) -0.011(2)
F3 0.065(3) 0.075(3) 0.061(2) -0.018(2) 0.038(2) -0.023(2)
O2 0.047(3) 0.050(3) 0.062(3) -0.012(2) 0.023(2) -0.003(2)
F16 0.053(3) 0.081(4) 0.074(3) -0.027(3) 0.003(2) -0.018(2)
O1 0.062(3) 0.069(3) 0.044(2) -0.011(3) 0.029(2) -0.016(3)
F4 0.049(3) 0.102(4) 0.105(4) -0.043(3) 0.030(3) -0.021(3)
F15 0.049(3) 0.144(6) 0.076(3) -0.037(4) 0.023(2) -0.006(3)
F14 0.052(3) 0.096(4) 0.102(4) 0.016(4) -0.007(3) 0.010(3)
F7 0.057(3) 0.139(6) 0.108(4) -0.045(4) 0.011(3) -0.022(4)
C27 0.033(3) 0.033(3) 0.030(3) -0.001(2) 0.007(2) -0.003(2)
C18 0.032(3) 0.036(3) 0.032(3) -0.003(2) 0.009(2) 0.000(2)
C28 0.037(3) 0.032(3) 0.026(3) -0.005(2) 0.007(2) 0.002(2)
C9 0.044(3) 0.035(3) 0.043(3) -0.005(3) 0.015(3) -0.004(3)
C26 0.040(3) 0.030(3) 0.033(3) -0.001(2) 0.010(3) 0.003(2)
C37 0.037(3) 0.037(3) 0.031(3) -0.009(2) 0.005(3) 0.006(2)
C32 0.041(3) 0.038(3) 0.039(3) -0.006(3) 0.005(3) 0.004(3)
C15 0.043(3) 0.043(4) 0.039(3) -0.007(3) 0.013(3) -0.010(3)
C22 0.039(3) 0.029(3) 0.040(3) -0.002(3) 0.006(3) 0.001(2)
C36 0.033(3) 0.045(4) 0.034(3) -0.004(3) 0.007(2) -0.004(3)
C14 0.047(4) 0.042(4) 0.038(3) -0.012(3) 0.010(3) 0.000(3)
C12 0.048(3) 0.037(3) 0.035(3) -0.005(3) 0.018(3) -0.007(3)
C23 0.049(4) 0.043(4) 0.036(3) 0.007(3) 0.006(3) -0.001(3)
C19 0.037(3) 0.031(3) 0.036(3) -0.009(2) 0.007(2) -0.001(2)
F9 0.062(3) 0.196(8) 0.141(6) -0.118(6) 0.018(4) -0.030(4)
C16 0.043(3) 0.034(3) 0.037(3) -0.002(3) 0.013(3) -0.002(3)
C31 0.055(4) 0.041(4) 0.042(3) 0.002(3) 0.004(3) 0.011(3)
C25 0.047(4) 0.046(4) 0.035(3) -0.005(3) 0.013(3) 0.000(3)
C30 0.056(4) 0.042(4) 0.039(3) 0.005(3) 0.003(3) 0.000(3)
C3 0.035(3) 0.041(4) 0.042(3) -0.014(3) 0.012(3) -0.001(3)
C13 0.055(4) 0.042(4) 0.031(3) -0.006(3) 0.005(3) 0.005(3)
C29 0.046(3) 0.035(3) 0.031(3) -0.001(2) 0.011(3) 0.000(3)
C24 0.056(4) 0.045(4) 0.033(3) 0.003(3) 0.010(3) 0.001(3)
C11 0.045(3) 0.039(4) 0.032(3) -0.012(3) 0.013(3) -0.002(3)
C4 0.043(3) 0.034(3) 0.040(3) -0.005(3) 0.013(3) -0.007(3)
C21 0.041(3) 0.037(3) 0.051(4) -0.002(3) 0.006(3) 0.006(3)
C35 0.040(3) 0.062(5) 0.043(3) -0.013(3) 0.015(3) -0.007(3)
C8 0.054(4) 0.040(4) 0.047(3) -0.006(3) 0.012(3) -0.003(3)
C20 0.043(4) 0.035(3) 0.053(4) -0.008(3) 0.013(3) 0.007(3)
C17 0.044(4) 0.074(6) 0.057(4) -0.013(4) 0.003(4) 0.002(4)
C33 0.039(4) 0.064(5) 0.053(4) -0.005(4) 0.003(3) 0.016(3)
C2 0.050(4) 0.042(4) 0.032(3) 0.004(3) 0.015(3) -0.003(3)
C34 0.035(3) 0.069(5) 0.048(4) -0.010(4) 0.004(3) 0.007(3)
C7 0.043(4) 0.055(5) 0.058(4) -0.015(4) 0.009(3) -0.004(3)
C5 0.047(4) 0.059(5) 0.051(4) -0.013(3) 0.026(3) -0.015(3)
F8 0.232(10) 0.164(9) 0.086(5) 0.038(5) -0.077(6) -0.086(8)
C10 0.070(6) 0.091(8) 0.085(7) -0.042(7) 0.017(5) -0.012(6)
C6 0.045(4) 0.059(5) 0.071(5) -0.016(4) 0.023(4) -0.009(3)
C1 0.051(4) 0.078(6) 0.096(6) -0.027(5) 0.028(5) 0.003(4)

loop_
_atom_type_symbol
_atom_type_description
_atom_type_scat_dispersion_real
_atom_type_scat_dispersion_imag
_atom_type_scat_source
C C 0.0033 0.0016 'International Tables Vol C Tables 4.2.6.8 and 6.1.1.4'
H H 0.0000 0.0000 'International Tables Vol C Tables 4.2.6.8 and 6.1.1.4'
F F 0.0171 0.0103 'International Tables Vol C Tables 4.2.6.8 and 6.1.1.4'
O O 0.0106 0.0060 'International Tables Vol C Tables 4.2.6.8 and 6.1.1.4'
P P 0.1023 0.0942 'International Tables Vol C Tables 4.2.6.8 and 6.1.1.4'

loop_
_geom_angle_atom_site_label_1
_geom_angle_atom_site_label_2
_geom_angle_atom_site_label_3
_geom_angle
O1 P1 O2 115.6(3)
O1 P1 C3 118.0(3)
O2 P1 C3 97.5(3)
O1 P1 C2 113.5(3)
O2 P1 C2 103.8(3)
C3 P1 C2 106.4(3)
C1 O2 P1 118.5(5)
C22 C27 C26 118.9(5)
C22 C27 C18 118.7(5)
C26 C27 C18 122.3(5)
C19 C18 C27 118.5(5)
C19 C18 C28 119.6(5)
C27 C18 C28 121.8(5)
C29 C28 C37 118.8(5)
C29 C28 C18 122.1(5)
C37 C28 C18 118.9(5)
F6 C9 C8 116.3(6)
F6 C9 C4 121.6(5)
C8 C9 C4 122.0(6)
C25 C26 C27 120.2(6)
C25 C26 H1C 120(3)
C27 C26 H1C 120(3)
C32 C37 C36 118.0(6)
C32 C37 C28 119.4(6)
C36 C37 C28 122.5(5)
C33 C32 C37 120.1(7)
C33 C32 C31 120.4(6)
C37 C32 C31 119.5(6)
F12 C15 C14 121.0(6)
F12 C15 C16 117.9(6)
C14 C15 C16 121.1(6)
C27 C22 C21 119.6(5)
C27 C22 C23 119.2(6)
C21 C22 C23 121.2(6)
C35 C36 C37 120.5(6)
C35 C36 H36 120(3)
C37 C36 H36 119(3)
C13 C14 C15 117.7(6)
C13 C14 C17 124.2(7)
C15 C14 C17 118.1(7)
F10 C12 C11 121.4(6)
F10 C12 C13 116.7(6)
C11 C12 C13 121.9(6)
C24 C23 C22 120.8(6)
C24 C23 H1F 116(4)
C22 C23 H1F 123(4)
C18 C19 C20 122.1(6)
C18 C19 C3 118.4(5)
C20 C19 C3 119.3(6)
F13 C16 C11 120.2(6)
F13 C16 C15 117.6(6)
C11 C16 C15 122.2(6)
C30 C31 C32 120.6(6)
C30 C31 H31 118(4)
C32 C31 H31 121(4)
C26 C25 C24 120.6(6)
C26 C25 H1G 115(5)
C24 C25 H1G 123(5)
C31 C30 C29 120.7(7)
C31 C30 H30 123(4)
C29 C30 H30 116(4)
F2 C3 C11 105.8(5)
F2 C3 C19 108.6(5)
C11 C3 C19 113.8(5)
F2 C3 P1 100.4(4)
C11 C3 P1 121.8(5)
C19 C3 P1 105.2(4)
F11 C13 C14 122.4(6)
F11 C13 C12 116.4(6)
C14 C13 C12 121.1(6)
C28 C29 C30 120.8(6)
C28 C29 C2 122.8(5)
C30 C29 C2 116.4(6)
C23 C24 C25 120.2(6)
C23 C24 H1D 129(4)
C25 C24 H1D 111(4)
C12 C11 C16 115.9(6)
C12 C11 C3 126.5(6)
C16 C11 C3 117.6(6)
C5 C4 C9 114.6(6)
C5 C4 C2 120.5(6)
C9 C4 C2 124.6(6)
C20 C21 C22 121.8(6)
C20 C21 H21 123(4)
C22 C21 H21 115(4)
C36 C35 C34 119.9(7)
C36 C35 H35 113(3)
C34 C35 H35 127(3)
F5 C8 C9 116.6(6)
F5 C8 C7 120.6(6)
C9 C8 C7 122.8(7)
C21 C20 C19 119.1(6)
C21 C20 H1E 127(5)
C19 C20 H1E 114(5)
F15 C17 F14 107.1(7)
F15 C17 F16 106.8(8)
F14 C17 F16 105.8(6)
F15 C17 C14 112.5(6)
F14 C17 C14 113.2(8)
F16 C17 C14 111.1(7)
C34 C33 C32 120.7(7)
C34 C33 H33 126(4)
C32 C33 H33 113(4)
F1 C2 C4 103.2(5)
F1 C2 C29 107.9(5)
C4 C2 C29 118.1(5)
F1 C2 P1 100.2(4)
C4 C2 P1 115.4(5)
C29 C2 P1 109.8(4)
C33 C34 C35 120.6(7)
C33 C34 H1H 123(5)
C35 C34 H1H 115(5)
C8 C7 C6 115.0(6)
C8 C7 C10 121.3(7)
C6 C7 C10 123.7(7)
F3 C5 C6 116.6(6)
F3 C5 C4 120.4(6)
C6 C5 C4 123.0(6)
F7 C10 F8 106.3(10)
F7 C10 F9 103.9(9)
F8 C10 F9 106.3(10)
F7 C10 C7 114.5(9)
F8 C10 C7 112.1(9)
F9 C10 C7 113.0(9)
F4 C6 C5 117.8(7)
F4 C6 C7 120.0(6)
C5 C6 C7 122.2(7)
O2 C1 H1 109.5
O2 C1 H1A 109.5
H1 C1 H1A 109.5
O2 C1 H1B 109.5
H1 C1 H1B 109.5
H1A C1 H1B 109.5

loop_
_geom_bond_atom_site_label_1
_geom_bond_atom_site_label_2
_geom_bond_distance
P1 O1 1.453(5)
P1 O2 1.587(5)
P1 C3 1.891(7)
P1 C2 1.918(7)
F2 C3 1.404(7)
F6 C9 1.338(7)
F13 C16 1.352(7)
F12 C15 1.339(8)
F10 C12 1.334(7)
F5 C8 1.352(8)
F11 C13 1.338(8)
F1 C2 1.404(7)
F3 C5 1.338(8)
O2 C1 1.457(10)
F16 C17 1.336(10)
F4 C6 1.362(8)
F15 C17 1.315(10)
F14 C17 1.330(10)
F7 C10 1.311(12)
C27 C22 1.410(8)
C27 C26 1.417(8)
C27 C18 1.457(7)
C18 C19 1.385(8)
C18 C28 1.499(8)
C28 C29 1.397(9)
C28 C37 1.436(8)
C9 C8 1.376(9)
C9 C4 1.394(9)
C26 C25 1.377(9)
C26 H1C 0.99(6)
C37 C32 1.419(9)
C37 C36 1.421(9)
C32 C33 1.413(10)
C32 C31 1.424(10)
C15 C14 1.374(9)
C15 C16 1.392(9)
C22 C21 1.415(9)
C22 C23 1.424(9)
C36 C35 1.387(9)
C36 H36 1.04(6)
C14 C13 1.365(10)
C14 C17 1.511(10)
C12 C11 1.374(9)
C12 C13 1.407(9)
C23 C24 1.355(10)
C23 H1F 1.07(7)
C19 C20 1.407(9)
C19 C3 1.521(8)
F9 C10 1.324(12)
C16 C11 1.389(9)
C31 C30 1.357(11)
C31 H31 0.98(7)
C25 C24 1.406(9)
C25 H1G 1.01(9)
C30 C29 1.417(9)
C30 H30 0.97(7)
C3 C11 1.520(9)
C29 C2 1.527(9)
C24 H1D 1.03(7)
C4 C5 1.379(9)
C4 C2 1.521(9)
C21 C20 1.367(10)
C21 H21 1.04(7)
C35 C34 1.416(11)
C35 H35 0.97(6)
C8 C7 1.378(10)
C20 H1E 0.91(8)
C33 C34 1.349(12)
C33 H33 1.05(7)
C34 H1H 1.02(9)
C7 C6 1.386(11)
C7 C10 1.486(11)
C5 C6 1.372(10)
F8 C10 1.317(14)
C1 H1 0.9800
C1 H1A 0.9800
C1 H1B 0.9800

loop_
_geom_torsion_atom_site_label_1
_geom_torsion_atom_site_label_2
_geom_torsion_atom_site_label_3
_geom_torsion_atom_site_label_4
_geom_torsion
O1 P1 O2 C1 21.1(7)
C3 P1 O2 C1 -105.0(6)
C2 P1 O2 C1 146.0(6)
C22 C27 C18 C19 -2.6(8)
C26 C27 C18 C19 176.3(6)
C22 C27 C18 C28 177.8(5)
C26 C27 C18 C28 -3.3(9)
C19 C18 C28 C29 65.0(8)
C27 C18 C28 C29 -115.4(6)
C19 C18 C28 C37 -110.7(6)
C27 C18 C28 C37 68.9(7)
C22 C27 C26 C25 0.1(9)
C18 C27 C26 C25 -178.8(6)
C29 C28 C37 C32 3.2(8)
C18 C28 C37 C32 179.1(5)
C29 C28 C37 C36 -173.7(5)
C18 C28 C37 C36 2.2(8)
C36 C37 C32 C33 -2.4(9)
C28 C37 C32 C33 -179.4(6)
C36 C37 C32 C31 175.9(6)
C28 C37 C32 C31 -1.1(9)
C26 C27 C22 C21 -177.6(6)
C18 C27 C22 C21 1.3(8)
C26 C27 C22 C23 1.1(9)
C18 C27 C22 C23 -180.0(6)
C32 C37 C36 C35 0.2(9)
C28 C37 C36 C35 177.1(6)
F12 C15 C14 C13 -179.5(6)
C16 C15 C14 C13 0.0(9)
F12 C15 C14 C17 0.9(9)
C16 C15 C14 C17 -179.6(7)
C27 C22 C23 C24 -1.4(10)
C21 C22 C23 C24 177.2(6)
C27 C18 C19 C20 2.4(9)
C28 C18 C19 C20 -178.0(6)
C27 C18 C19 C3 178.7(5)
C28 C18 C19 C3 -1.7(8)
F12 C15 C16 F13 -0.6(9)
C14 C15 C16 F13 179.9(6)
F12 C15 C16 C11 178.4(6)
C14 C15 C16 C11 -1.1(10)
C33 C32 C31 C30 177.7(7)
C37 C32 C31 C30 -0.5(10)
C27 C26 C25 C24 -1.0(10)
C32 C31 C30 C29 0.1(10)
C18 C19 C3 F2 174.6(5)
C20 C19 C3 F2 -9.0(8)
C18 C19 C3 C11 57.1(8)
C20 C19 C3 C11 -126.6(6)
C18 C19 C3 P1 -78.6(6)
C20 C19 C3 P1 97.8(6)
O1 P1 C3 F2 -62.0(5)
O2 P1 C3 F2 62.3(4)
C2 P1 C3 F2 169.2(4)
O1 P1 C3 C11 54.1(6)
O2 P1 C3 C11 178.4(5)
C2 P1 C3 C11 -74.7(5)
O1 P1 C3 C19 -174.7(4)
O2 P1 C3 C19 -50.3(4)
C2 P1 C3 C19 56.6(5)
C15 C14 C13 F11 -178.4(6)
C17 C14 C13 F11 1.1(10)
C15 C14 C13 C12 -0.6(9)
C17 C14 C13 C12 179.0(7)
F10 C12 C13 F11 -1.3(8)
C11 C12 C13 F11 -179.7(6)
F10 C12 C13 C14 -179.2(6)
C11 C12 C13 C14 2.4(10)
C37 C28 C29 C30 -3.7(9)
C18 C28 C29 C30 -179.5(6)
C37 C28 C29 C2 174.9(5)
C18 C28 C29 C2 -0.8(9)
C31 C30 C29 C28 2.1(10)
C31 C30 C29 C2 -176.6(6)
C22 C23 C24 C25 0.6(10)
C26 C25 C24 C23 0.7(11)
F10 C12 C11 C16 178.4(5)
C13 C12 C11 C16 -3.3(9)
F10 C12 C11 C3 -3.5(10)
C13 C12 C11 C3 174.8(6)
F13 C16 C11 C12 -178.3(5)
C15 C16 C11 C12 2.7(9)
F13 C16 C11 C3 3.4(8)
C15 C16 C11 C3 -175.6(6)
F2 C3 C11 C12 111.1(7)
C19 C3 C11 C12 -129.8(7)
P1 C3 C11 C12 -2.3(9)
F2 C3 C11 C16 -70.8(7)
C19 C3 C11 C16 48.4(8)
P1 C3 C11 C16 175.9(4)
F6 C9 C4 C5 -169.4(7)
C8 C9 C4 C5 7.4(10)
F6 C9 C4 C2 3.8(10)
C8 C9 C4 C2 -179.3(6)
C27 C22 C21 C20 0.1(10)
C23 C22 C21 C20 -178.5(7)
C37 C36 C35 C34 1.9(9)
F6 C9 C8 F5 -7.8(9)
C4 C9 C8 F5 175.2(6)
F6 C9 C8 C7 172.2(7)
C4 C9 C8 C7 -4.8(11)
C22 C21 C20 C19 -0.3(11)
C18 C19 C20 C21 -1.0(10)
C3 C19 C20 C21 -177.2(6)
C13 C14 C17 F15 124.8(8)
C15 C14 C17 F15 -55.6(10)
C13 C14 C17 F14 3.3(11)
C15 C14 C17 F14 -177.2(6)
C13 C14 C17 F16 -115.6(8)
C15 C14 C17 F16 64.0(9)
C37 C32 C33 C34 2.5(10)
C31 C32 C33 C34 -175.7(7)
C5 C4 C2 F1 57.2(8)
C9 C4 C2 F1 -115.7(7)
C5 C4 C2 C29 176.1(7)
C9 C4 C2 C29 3.3(10)
C5 C4 C2 P1 -51.1(8)
C9 C4 C2 P1 136.1(6)
C28 C29 C2 F1 -173.0(5)
C30 C29 C2 F1 5.7(7)
C28 C29 C2 C4 70.6(8)
C30 C29 C2 C4 -110.8(7)
C28 C29 C2 P1 -64.6(6)
C30 C29 C2 P1 114.0(6)
C32 C33 C34 C35 -0.4(11)
C36 C35 C34 C33 -1.8(10)
F5 C8 C7 C6 179.6(7)
C9 C8 C7 C6 -0.5(11)
F5 C8 C7 C10 -1.4(12)
C9 C8 C7 C10 178.6(8)
C9 C4 C5 F3 172.9(7)
C2 C4 C5 F3 -0.6(11)
C9 C4 C5 C6 -5.3(11)
C2 C4 C5 C6 -178.9(7)
C8 C7 C10 F7 155.8(9)
C6 C7 C10 F7 -25.3(15)
C8 C7 C10 F8 -83.0(12)
C6 C7 C10 F8 95.9(13)
C8 C7 C10 F9 37.1(14)
C6 C7 C10 F9 -143.9(10)
F3 C5 C6 F4 3.1(12)
C4 C5 C6 F4 -178.6(8)
F3 C5 C6 C7 -177.9(8)
C4 C5 C6 C7 0.4(14)
C8 C7 C6 F4 -178.4(8)
C10 C7 C6 F4 2.6(14)
C8 C7 C6 C5 2.6(12)
C10 C7 C6 C5 -176.4(9)
